data_7216093
loop_
_publ_author_name
'Yucesan, Gundog'
'Yu, Ming Hui'
'Ouellette, Wayne'
'O'Connor, Charles J.'
'Zubieta, Jon'

_publ_section_title
;
 Secondary metal--ligand cationic subunits {ML}n+ as structural
 determinants in the oxovanadium/phenylphosphonate/{ML}n+ system, where
 {ML} is a Cu2+/organonitrogen moiety
;
_journal_issue 80
_journal_name_full CrystEngComm
_journal_page_first 480
_journal_paper_doi 10.1039/b506250k
_journal_volume 7
_journal_year 2005
_chemical_formula_sum 'C11 H12 Cu2 N O8 P2'
_chemical_formula_weight 475.24
_chemical_name_systematic
;
?
;
_space_group_IT_number 43
_symmetry_cell_setting orthorhombic
_symmetry_space_group_name_Hall 'F 2 -2d'
_symmetry_space_group_name_H-M 'F d d 2'
_atom_sites_solution_hydrogens geom
_atom_sites_solution_primary direct
_atom_sites_solution_secondary difmap
_audit_creation_method SHELXL-97
_cell_angle_alpha 90.00
_cell_angle_beta 90.00
_cell_angle_gamma 90.00
_cell_formula_units_Z 16
_cell_length_a 20.7505(10)
_cell_length_b 45.726(2)
_cell_length_c 6.0304(3)
_cell_measurement_reflns_used 2933
_cell_measurement_temperature 101(2)
_cell_measurement_theta_max 27.43
_cell_measurement_theta_min 2.65
_cell_volume 5721.9(5)
_computing_cell_refinement 'Bruker SMART'
_computing_data_collection 'Bruker SMART'
_computing_data_reduction 'Bruker SAINT'
_computing_molecular_graphics 'Bruker SHELXTL'
_computing_publication_material 'Bruker SHELXTL'
_computing_structure_refinement 'SHELXL-97 (Sheldrick, 1997)'
_computing_structure_solution 'SHELXS-97 (Sheldrick, 1990)'
_diffrn_ambient_temperature 101(2)
_diffrn_detector_area_resol_mean 512
_diffrn_measured_fraction_theta_full 1.000
_diffrn_measured_fraction_theta_max 1.000
_diffrn_measurement_device_type 'CCD area detector'
_diffrn_measurement_method 'Phi and omega scans'
_diffrn_radiation_monochromator graphite
_diffrn_radiation_source 'fine-focus sealed tube'
_diffrn_radiation_type MoK\a
_diffrn_radiation_wavelength 0.71073
_diffrn_reflns_av_R_equivalents 0.0500
_diffrn_reflns_av_sigmaI/netI 0.0475
_diffrn_reflns_limit_h_max 27
_diffrn_reflns_limit_h_min -27
_diffrn_reflns_limit_k_max 60
_diffrn_reflns_limit_k_min -60
_diffrn_reflns_limit_l_max 8
_diffrn_reflns_limit_l_min -8
_diffrn_reflns_number 15012
_diffrn_reflns_theta_full 28.30
_diffrn_reflns_theta_max 28.30
_diffrn_reflns_theta_min 1.78
_diffrn_standards_decay_% 0.001
_exptl_absorpt_coefficient_mu 3.242
_exptl_absorpt_correction_T_max 0.9380
_exptl_absorpt_correction_T_min 0.6970
_exptl_absorpt_correction_type multi-scan
_exptl_absorpt_process_details SADABS
_exptl_crystal_colour green
_exptl_crystal_density_diffrn 2.207
_exptl_crystal_density_meas 0
_exptl_crystal_density_method 'not measured'
_exptl_crystal_description needle
_exptl_crystal_F_000 3792
_exptl_crystal_size_max 0.12
_exptl_crystal_size_mid 0.02
_exptl_crystal_size_min 0.02
_refine_diff_density_max 0.620
_refine_diff_density_min -0.466
_refine_diff_density_rms 0.114
_refine_ls_abs_structure_details 'Flack H D (1983), Acta Cryst. A39, 876-881'
_refine_ls_abs_structure_Flack 0.034(13)
_refine_ls_extinction_method none
_refine_ls_goodness_of_fit_ref 1.097
_refine_ls_hydrogen_treatment mixed
_refine_ls_matrix_type full
_refine_ls_number_parameters 230
_refine_ls_number_reflns 3568
_refine_ls_number_restraints 1
_refine_ls_restrained_S_all 1.096
_refine_ls_R_factor_all 0.0367
_refine_ls_R_factor_gt 0.0339
_refine_ls_shift/su_max 0.001
_refine_ls_shift/su_mean 0.000
_refine_ls_structure_factor_coef Fsqd
_refine_ls_weighting_details 'calc w=1/[\s^2^(Fo^2^)+(0.0315P)^2^+0.0000P] where P=(Fo^2^+2Fc^2^)/3'
_refine_ls_weighting_scheme calc
_refine_ls_wR_factor_gt 0.0716
_refine_ls_wR_factor_ref 0.0727
_reflns_number_gt 3380
_reflns_number_total 3568
_reflns_threshold_expression >2sigma(I)
_cod_data_source_file b506250k.txt
_cod_data_source_block 5
_cod_depositor_comments
;
The following automatic conversions were performed:

'_symmetry_cell_setting' value 'Orthorhombic' changed to
'orthorhombic' according to
/usr/data/users/saulius/automatic-downloads/retrospective/RSC/lib/dictionaries/cif_core.dic
dictionary named 'cif_core.dic' version 2.4.2 from 2011-04-26.

Automatic conversion script
Id: cif_fix_values 2281 2013-09-26 08:29:07Z andrius 
;
_cod_original_sg_symbol_H-M Fdd2
_cod_database_code 7216093

loop_
_symmetry_equiv_pos_as_xyz
'x, y, z'
'-x, -y, z'
'x+1/4, -y+1/4, z+1/4'
'-x+1/4, y+1/4, z+1/4'
'x, y+1/2, z+1/2'
'-x, -y+1/2, z+1/2'
'x+1/4, -y+3/4, z+3/4'
'-x+1/4, y+3/4, z+3/4'
'x+1/2, y, z+1/2'
'-x+1/2, -y, z+1/2'
'x+3/4, -y+1/4, z+3/4'
'-x+3/4, y+1/4, z+3/4'
'x+1/2, y+1/2, z'
'-x+1/2, -y+1/2, z'
'x+3/4, -y+3/4, z+1/4'
'-x+3/4, y+3/4, z+1/4'

loop_
_atom_site_label
_atom_site_type_symbol
_atom_site_fract_x
_atom_site_fract_y
_atom_site_fract_z
_atom_site_U_iso_or_equiv
_atom_site_adp_type
_atom_site_occupancy
_atom_site_symmetry_multiplicity
_atom_site_calc_flag
_atom_site_refinement_flags
Cu1 Cu 0.17743(2) 0.091545(10) 0.91129(7) 0.00541(10) Uani 1 1 d .
Cu2 Cu 0.10860(2) 0.139940(10) 0.19623(8) 0.00630(10) Uani 1 1 d .
P1 P 0.22155(4) 0.09152(2) 0.40086(17) 0.00571(18) Uani 1 1 d .
P2 P 0.32091(4) 0.10303(2) -0.03848(16) 0.00578(19) Uani 1 1 d .
O1 O 0.19350(13) 0.07867(6) 0.6131(4) 0.0081(6) Uani 1 1 d .
O2 O 0.26590(11) 0.11760(5) 0.4365(5) 0.0064(5) Uani 1 1 d .
O3 O 0.16676(12) 0.09782(6) 0.2353(4) 0.0069(5) Uani 1 1 d .
O4 O 0.36223(12) 0.12016(6) 0.1300(4) 0.0077(6) Uani 1 1 d .
O5 O 0.35909(13) 0.09812(6) -0.2493(4) 0.0092(6) Uani 1 1 d .
O6 O 0.25476(12) 0.11693(5) -0.0717(5) 0.0058(5) Uani 1 1 d .
O91 O 0.23886(16) 0.17308(8) 0.5783(6) 0.0201(7) Uani 1 1 d .
O90 O 0.19164(14) 0.16142(7) 0.1502(6) 0.0119(6) Uani 1 1 d .
H90B H 0.2043 0.1683 0.2716 0.018 Uiso 1 1 calc R
N1 N 0.10958(14) 0.05952(7) 0.9269(6) 0.0073(6) Uani 1 1 d .
C1 C 0.10296(19) 0.04182(9) 1.1036(7) 0.0102(8) Uani 1 1 d .
H1 H 0.1281 0.0456 1.2321 0.012 Uiso 1 1 calc R
C2 C 0.06107(18) 0.01842(9) 1.1049(6) 0.0109(8) Uani 1 1 d .
H2 H 0.0584 0.0062 1.2321 0.013 Uiso 1 1 calc R
C3 C 0.02296(17) 0.01263(8) 0.9219(7) 0.0093(7) Uani 1 1 d .
C4 C 0.02807(18) 0.03144(8) 0.7421(6) 0.0092(8) Uani 1 1 d .
H4 H 0.0015 0.0287 0.6154 0.011 Uiso 1 1 calc R
C5 C 0.07195(19) 0.05408(9) 0.7488(7) 0.0100(8) Uani 1 1 d .
H5 H 0.0759 0.0664 0.6226 0.012 Uiso 1 1 calc R
C6 C 0.27028(18) 0.06256(8) 0.2760(6) 0.0070(7) Uani 1 1 d .
C7 C 0.26905(19) 0.03516(8) 0.3765(6) 0.0100(8) Uani 1 1 d .
H7 H 0.2451 0.0324 0.5092 0.012 Uiso 1 1 calc R
C8 C 0.30241(19) 0.01176(9) 0.2848(7) 0.0119(8) Uani 1 1 d .
H8 H 0.3013 -0.0069 0.3547 0.014 Uiso 1 1 calc R
C9 C 0.3373(2) 0.01565(9) 0.0909(7) 0.0147(9) Uani 1 1 d .
H9 H 0.3591 -0.0004 0.0254 0.018 Uiso 1 1 calc R
C10 C 0.34034(19) 0.04309(8) -0.0077(7) 0.0100(8) Uani 1 1 d .
H10 H 0.3644 0.0456 -0.1403 0.012 Uiso 1 1 calc R
C11 C 0.30860(18) 0.06693(8) 0.0849(6) 0.0070(7) Uani 1 1 d .
H90A H 0.214(3) 0.1501(11) 0.115(10) 0.029(18) Uiso 1 1 d .
H91A H 0.256(3) 0.1535(15) 0.558(12) 0.07(2) Uiso 1 1 d .
H91B H 0.210(3) 0.1664(15) 0.689(15) 0.07(2) Uiso 1 1 d .

loop_
_atom_site_aniso_label
_atom_site_aniso_U_11
_atom_site_aniso_U_22
_atom_site_aniso_U_33
_atom_site_aniso_U_23
_atom_site_aniso_U_13
_atom_site_aniso_U_12
Cu1 0.0050(2) 0.0075(2) 0.0037(2) -0.00055(17) 0.00029(18) -0.00138(17)
Cu2 0.0050(2) 0.0100(2) 0.0039(2) -0.00068(18) 0.00008(18) 0.00052(17)
P1 0.0054(4) 0.0073(4) 0.0045(4) -0.0007(3) 0.0006(4) -0.0002(4)
P2 0.0052(4) 0.0081(4) 0.0040(5) 0.0005(4) 0.0002(4) -0.0001(3)
O1 0.0070(13) 0.0121(14) 0.0051(14) -0.0005(10) 0.0007(10) 0.0009(11)
O2 0.0042(12) 0.0081(13) 0.0068(12) 0.0010(11) -0.0004(12) -0.0010(10)
O3 0.0052(13) 0.0100(13) 0.0053(14) -0.0004(11) 0.0013(10) 0.0001(10)
O4 0.0069(13) 0.0112(14) 0.0048(13) 0.0005(11) -0.0009(10) -0.0028(10)
O5 0.0071(13) 0.0149(14) 0.0055(14) 0.0018(11) 0.0028(10) 0.0011(11)
O6 0.0054(12) 0.0067(13) 0.0052(12) -0.0018(11) 0.0009(11) -0.0011(9)
O91 0.0168(16) 0.0232(18) 0.0205(17) -0.0027(14) 0.0014(14) -0.0032(14)
O90 0.0117(14) 0.0138(15) 0.0103(14) -0.0009(13) 0.0023(12) -0.0023(12)
N1 0.0056(14) 0.0082(15) 0.0082(15) -0.0011(13) 0.0031(14) 0.0008(11)
C1 0.0098(19) 0.013(2) 0.0078(17) -0.0014(15) -0.0035(15) -0.0012(15)
C2 0.0118(19) 0.012(2) 0.0085(18) 0.0044(15) 0.0009(15) -0.0022(15)
C3 0.0067(16) 0.0086(17) 0.0124(18) -0.0024(15) 0.0039(16) -0.0012(14)
C4 0.0069(18) 0.0130(19) 0.0076(19) -0.0017(15) -0.0012(14) -0.0032(15)
C5 0.0104(18) 0.0109(19) 0.0087(19) 0.0011(15) 0.0032(14) -0.0036(15)
C6 0.0072(18) 0.0074(18) 0.0065(17) 0.0010(14) -0.0012(14) -0.0004(14)
C7 0.0116(19) 0.0105(18) 0.0077(18) 0.0008(14) -0.0001(15) 0.0005(15)
C8 0.014(2) 0.009(2) 0.0128(19) 0.0045(16) -0.0028(16) 0.0010(16)
C9 0.014(2) 0.012(2) 0.018(2) -0.0033(17) -0.0011(16) 0.0026(16)
C10 0.0086(18) 0.0117(19) 0.0096(19) 0.0005(15) 0.0007(14) -0.0020(14)
C11 0.0056(17) 0.0103(19) 0.0050(17) -0.0007(14) -0.0013(14) 0.0008(14)

loop_
_atom_type_symbol
_atom_type_description
_atom_type_scat_dispersion_real
_atom_type_scat_dispersion_imag
_atom_type_scat_source
C C 0.0033 0.0016 'International Tables Vol C Tables 4.2.6.8 and 6.1.1.4'
H H 0.0000 0.0000 'International Tables Vol C Tables 4.2.6.8 and 6.1.1.4'
N N 0.0061 0.0033 'International Tables Vol C Tables 4.2.6.8 and 6.1.1.4'
O O 0.0106 0.0060 'International Tables Vol C Tables 4.2.6.8 and 6.1.1.4'
P P 0.1023 0.0942 'International Tables Vol C Tables 4.2.6.8 and 6.1.1.4'
Cu Cu 0.3201 1.2651 'International Tables Vol C Tables 4.2.6.8 and 6.1.1.4'

loop_
_geom_angle_atom_site_label_1
_geom_angle_atom_site_label_2
_geom_angle_atom_site_label_3
_geom_angle
_geom_angle_site_symmetry_1
_geom_angle_site_symmetry_3
O1 Cu1 O6 95.02(11) . 1_556
O1 Cu1 O3 169.68(11) . 1_556
O6 Cu1 O3 87.40(11) 1_556 1_556
O1 Cu1 N1 86.72(12) . .
O6 Cu1 N1 168.32(12) 1_556 .
O3 Cu1 N1 88.93(12) 1_556 .
O1 Cu1 O4 105.52(11) . 11_455
O6 Cu1 O4 92.06(10) 1_556 11_455
O3 Cu1 O4 84.37(10) 1_556 11_455
N1 Cu1 O4 98.61(11) . 11_455
O5 Cu2 O2 94.83(12) 11_455 11_454
O5 Cu2 O4 176.14(12) 11_455 11_454
O2 Cu2 O4 88.12(11) 11_454 11_454
O5 Cu2 O90 89.35(13) 11_455 .
O2 Cu2 O90 158.25(12) 11_454 .
O4 Cu2 O90 87.00(12) 11_454 .
O5 Cu2 O3 97.96(11) 11_455 .
O2 Cu2 O3 111.98(10) 11_454 .
O4 Cu2 O3 83.20(10) 11_454 .
O90 Cu2 O3 88.46(11) . .
O2 P1 O1 114.49(16) . .
O2 P1 O3 113.04(15) . .
O1 P1 O3 109.55(15) . .
O2 P1 C6 106.93(16) . .
O1 P1 C6 106.15(17) . .
O3 P1 C6 106.07(16) . .
O5 P2 O6 114.97(16) . .
O5 P2 O4 109.70(15) . .
O6 P2 O4 112.00(15) . .
O5 P2 C11 106.32(17) . .
O6 P2 C11 107.68(16) . .
O4 P2 C11 105.55(16) . .
P1 O1 Cu1 137.25(17) . .
P1 O2 Cu2 117.47(14) . 3
P1 O3 Cu1 121.88(16) . 1_554
P1 O3 Cu2 127.91(15) . .
Cu1 O3 Cu2 94.54(11) 1_554 .
P2 O4 Cu2 119.91(15) . 3
P2 O4 Cu1 142.64(16) . 3_554
Cu2 O4 Cu1 97.25(11) 3 3_554
P2 O5 Cu2 139.42(18) . 3_554
P2 O6 Cu1 119.40(14) . 1_554
C1 N1 C5 117.4(3) . .
C1 N1 Cu1 122.7(3) . .
C5 N1 Cu1 119.7(3) . .
N1 C1 C2 122.4(4) . .
C1 C2 C3 120.3(4) . .
C2 C3 C4 117.4(3) . .
C2 C3 C3 120.8(3) . 2
C4 C3 C3 121.8(3) . 2
C5 C4 C3 119.5(3) . .
N1 C5 C4 122.9(4) . .
C7 C6 C11 119.5(4) . .
C7 C6 P1 117.5(3) . .
C11 C6 P1 123.0(3) . .
C8 C7 C6 120.7(4) . .
C9 C8 C7 119.8(4) . .
C8 C9 C10 120.0(4) . .
C9 C10 C11 120.9(4) . .
C10 C11 C6 118.9(4) . .
C10 C11 P2 118.5(3) . .
C6 C11 P2 122.5(3) . .

loop_
_geom_bond_atom_site_label_1
_geom_bond_atom_site_label_2
_geom_bond_distance
_geom_bond_site_symmetry_2
Cu1 O1 1.921(3) .
Cu1 O6 1.983(2) 1_556
Cu1 O3 1.987(3) 1_556
Cu1 N1 2.034(3) .
Cu1 O4 2.221(3) 11_455
Cu2 O5 1.916(3) 11_455
Cu2 O2 1.955(2) 11_454
Cu2 O4 1.964(3) 11_454
Cu2 O90 2.003(3) .
Cu2 O3 2.285(3) .
P1 O2 1.522(3) .
P1 O1 1.524(3) .
P1 O3 1.540(3) .
P1 C6 1.828(4) .
P2 O5 1.514(3) .
P2 O6 1.526(3) .
P2 O4 1.543(3) .
P2 C11 1.828(4) .
O2 Cu2 1.955(2) 3
O3 Cu1 1.987(3) 1_554
O4 Cu2 1.964(3) 3
O4 Cu1 2.221(3) 3_554
O5 Cu2 1.916(3) 3_554
O6 Cu1 1.983(2) 1_554
N1 C1 1.345(5) .
N1 C5 1.351(5) .
C1 C2 1.379(5) .
C2 C3 1.383(6) .
C3 C4 1.388(5) .
C3 C3 1.497(7) 2
C4 C5 1.379(5) .
C6 C7 1.392(5) .
C6 C11 1.414(5) .
C7 C8 1.389(5) .
C8 C9 1.387(6) .
C9 C10 1.390(6) .
C10 C11 1.391(5) .

loop_
_geom_torsion_atom_site_label_1
_geom_torsion_atom_site_label_2
_geom_torsion_atom_site_label_3
_geom_torsion_atom_site_label_4
_geom_torsion
_geom_torsion_site_symmetry_1
_geom_torsion_site_symmetry_4
O2 P1 O1 Cu1 22.2(3) . .
O3 P1 O1 Cu1 -105.9(2) . .
C6 P1 O1 Cu1 140.0(2) . .
O6 Cu1 O1 P1 -34.8(3) 1_556 .
O3 Cu1 O1 P1 -138.0(5) 1_556 .
N1 Cu1 O1 P1 156.8(3) . .
O4 Cu1 O1 P1 58.8(3) 11_455 .
O1 P1 O2 Cu2 96.5(2) . 3
O3 P1 O2 Cu2 -137.10(17) . 3
C6 P1 O2 Cu2 -20.8(2) . 3
O2 P1 O3 Cu1 88.4(2) . 1_554
O1 P1 O3 Cu1 -142.64(17) . 1_554
C6 P1 O3 Cu1 -28.5(2) . 1_554
O2 P1 O3 Cu2 -38.7(2) . .
O1 P1 O3 Cu2 90.3(2) . .
C6 P1 O3 Cu2 -155.51(18) . .
O5 Cu2 O3 P1 -32.8(2) 11_455 .
O2 Cu2 O3 P1 -131.29(19) 11_454 .
O4 Cu2 O3 P1 143.5(2) 11_454 .
O90 Cu2 O3 P1 56.4(2) . .
O5 Cu2 O3 Cu1 -169.93(11) 11_455 1_554
O2 Cu2 O3 Cu1 91.56(12) 11_454 1_554
O4 Cu2 O3 Cu1 6.36(11) 11_454 1_554
O90 Cu2 O3 Cu1 -80.80(13) . 1_554
O5 P2 O4 Cu2 -140.79(17) . 3
O6 P2 O4 Cu2 90.28(19) . 3
C11 P2 O4 Cu2 -26.6(2) . 3
O5 P2 O4 Cu1 45.8(3) . 3_554
O6 P2 O4 Cu1 -83.2(3) . 3_554
C11 P2 O4 Cu1 159.9(3) . 3_554
O6 P2 O5 Cu2 14.9(3) . 3_554
O4 P2 O5 Cu2 -112.4(3) . 3_554
C11 P2 O5 Cu2 133.9(3) . 3_554
O5 P2 O6 Cu1 96.2(2) . 1_554
O4 P2 O6 Cu1 -137.65(17) . 1_554
C11 P2 O6 Cu1 -22.0(2) . 1_554
O1 Cu1 N1 C1 136.1(3) . .
O6 Cu1 N1 C1 37.2(8) 1_556 .
O3 Cu1 N1 C1 -34.5(3) 1_556 .
O4 Cu1 N1 C1 -118.6(3) 11_455 .
O1 Cu1 N1 C5 -39.2(3) . .
O6 Cu1 N1 C5 -138.2(6) 1_556 .
O3 Cu1 N1 C5 150.2(3) 1_556 .
O4 Cu1 N1 C5 66.0(3) 11_455 .
C5 N1 C1 C2 1.7(6) . .
Cu1 N1 C1 C2 -173.7(3) . .
N1 C1 C2 C3 -1.1(6) . .
C1 C2 C3 C4 -1.1(6) . .
C1 C2 C3 C3 -179.7(4) . 2
C2 C3 C4 C5 2.5(6) . .
C3 C3 C4 C5 -178.8(4) 2 .
C1 N1 C5 C4 -0.1(6) . .
Cu1 N1 C5 C4 175.4(3) . .
C3 C4 C5 N1 -2.0(6) . .
O2 P1 C6 C7 127.8(3) . .
O1 P1 C6 C7 5.2(3) . .
O3 P1 C6 C7 -111.3(3) . .
O2 P1 C6 C11 -52.0(3) . .
O1 P1 C6 C11 -174.6(3) . .
O3 P1 C6 C11 68.9(3) . .
C11 C6 C7 C8 -3.3(6) . .
P1 C6 C7 C8 176.9(3) . .
C6 C7 C8 C9 -0.1(6) . .
C7 C8 C9 C10 1.8(6) . .
C8 C9 C10 C11 -0.2(6) . .
C9 C10 C11 C6 -3.2(6) . .
C9 C10 C11 P2 174.3(3) . .
C7 C6 C11 C10 4.8(5) . .
P1 C6 C11 C10 -175.3(3) . .
C7 C6 C11 P2 -172.5(3) . .
P1 C6 C11 P2 7.4(5) . .
O5 P2 C11 C10 7.8(4) . .
O6 P2 C11 C10 131.5(3) . .
O4 P2 C11 C10 -108.7(3) . .
O5 P2 C11 C6 -174.9(3) . .
O6 P2 C11 C6 -51.2(3) . .
O4 P2 C11 C6 68.6(3) . .
